data_7118643
loop_
_publ_author_name
'Bushuyev, Oleksandr S.'
'Tomberg, Anna'
'Vinden, Joanna R.'
'Moitessier, Nicolas'
'Barrett, Christopher J.'
'Fri\<s\<ci\'c, Tomislav'

_publ_section_title
;
 Azo&#x22EF;phenyl stacking: a persistent self-assembly motif guides the
 assembly of fluorinated cis-azobenzenes into photo-mechanical needle crystals
;
_journal_coden_ASTM CHCOFS
_journal_issue 10
_journal_name_full
;
 Chemical Communications (Cambridge, United Kingdom)
;
_journal_page_first 2103
_journal_page_last 2106
_journal_paper_doi 10.1039/c5cc08590j
_journal_volume 52
_journal_year 2016
_chemical_formula_sum 'C6 F5 N'
_chemical_formula_weight 181.07
_space_group_crystal_system monoclinic
_space_group_IT_number 5
_space_group_name_Hall 'C 2y'
_space_group_name_H-M_alt 'C 1 2 1'
_symmetry_space_group_name_Hall 'C 2y'
_symmetry_space_group_name_H-M 'C 1 2 1'
_audit_creation_method SHELXL-2014/6
_audit_update_record
;
2015-10-13 deposited with the CCDC.
2015-12-04 downloaded from the CCDC.
;
_cell_angle_alpha 90
_cell_angle_beta 127.333(4)
_cell_angle_gamma 90
_cell_formula_units_Z 4
_cell_length_a 13.770(6)
_cell_length_b 5.569(3)
_cell_length_c 9.822(4)
_cell_measurement_temperature 100(2)
_cell_volume 598.9(5)
_computing_cell_refinement 'Bruker SAINT'
_computing_data_collection 'Bruker APEX2'
_computing_data_reduction 'Bruker SAINT'
_computing_molecular_graphics 'Bruker SHELXTL'
_computing_publication_material 'Bruker SHELXTL'
_computing_structure_refinement 'SHELXL-2014/6 (Sheldrick, 2014)'
_computing_structure_solution 'SHELXL-2014/6 (Sheldrick, 2014)'
_diffrn_ambient_temperature 100(2)
_diffrn_measured_fraction_theta_full 1.000
_diffrn_measured_fraction_theta_max 0.964
_diffrn_measurement_device_type 'Bruker APEX-II CCD'
_diffrn_measurement_method '\f and \w scans'
_diffrn_radiation_type MoK\a
_diffrn_radiation_wavelength 0.71073
_diffrn_reflns_av_R_equivalents 0.0282
_diffrn_reflns_av_unetI/netI 0.0355
_diffrn_reflns_Laue_measured_fraction_full 1.000
_diffrn_reflns_Laue_measured_fraction_max 0.964
_diffrn_reflns_limit_h_max 17
_diffrn_reflns_limit_h_min -18
_diffrn_reflns_limit_k_max 7
_diffrn_reflns_limit_k_min -7
_diffrn_reflns_limit_l_max 12
_diffrn_reflns_limit_l_min -12
_diffrn_reflns_number 3440
_diffrn_reflns_point_group_measured_fraction_full 0.994
_diffrn_reflns_point_group_measured_fraction_max 0.932
_diffrn_reflns_theta_full 25.000
_diffrn_reflns_theta_max 28.164
_diffrn_reflns_theta_min 2.608
_exptl_absorpt_coefficient_mu 0.231
_exptl_absorpt_correction_T_max 0.7457
_exptl_absorpt_correction_T_min 0.5733
_exptl_absorpt_correction_type multi-scan
_exptl_absorpt_process_details SADABS
_exptl_crystal_colour yellow
_exptl_crystal_density_diffrn 2.008
_exptl_crystal_description needle
_exptl_crystal_F_000 352
_exptl_crystal_recrystallization_method 'Re-crystallisation from solvent: '
_exptl_crystal_size_max 0.896
_exptl_crystal_size_mid 0.177
_exptl_crystal_size_min 0.076
_refine_diff_density_max 0.256
_refine_diff_density_min -0.173
_refine_diff_density_rms 0.051
_refine_ls_abs_structure_details
;
 Flack x determined using 464 quotients [(I+)-(I-)]/[(I+)+(I-)]
 (Parsons, Flack and Wagner, Acta Cryst. B69 (2013) 249-259).
;
_refine_ls_abs_structure_Flack 0.5(6)
_refine_ls_extinction_method none
_refine_ls_goodness_of_fit_ref 1.049
_refine_ls_hydrogen_treatment undef
_refine_ls_matrix_type full
_refine_ls_number_parameters 109
_refine_ls_number_reflns 1370
_refine_ls_number_restraints 1
_refine_ls_restrained_S_all 1.049
_refine_ls_R_factor_all 0.0432
_refine_ls_R_factor_gt 0.0360
_refine_ls_shift/su_max 0.000
_refine_ls_shift/su_mean 0.000
_refine_ls_structure_factor_coef Fsqd
_refine_ls_weighting_details 'w=1/[\s^2^(Fo^2^)+(0.0390P)^2^+0.2217P] where P=(Fo^2^+2Fc^2^)/3'
_refine_ls_weighting_scheme calc
_refine_ls_wR_factor_gt 0.0808
_refine_ls_wR_factor_ref 0.0842
_reflns_Friedel_coverage 0.754
_reflns_Friedel_fraction_full 0.987
_reflns_Friedel_fraction_max 0.892
_reflns_number_gt 1206
_reflns_number_total 1370
_reflns_threshold_expression 'I > 2\s(I)'
_cod_data_source_file c5cc08590j2.cif
_cod_data_source_block AB112_0m
_cod_database_code 7118643
_shelx_space_group_comment
;
The symmetry employed for this shelxl refinement is uniquely defined
by the following loop, which should always be used as a source of
symmetry information in preference to the above space-group names.
They are only intended as comments.
;
_exptl_absorpt_special_details SADABS
_shelxl_version_number 2014/6

loop_
_space_group_symop_operation_xyz
'x, y, z'
'-x, y, -z'
'x+1/2, y+1/2, z'
'-x+1/2, y+1/2, -z'

loop_
_atom_site_label
_atom_site_type_symbol
_atom_site_fract_x
_atom_site_fract_y
_atom_site_fract_z
_atom_site_U_iso_or_equiv
_atom_site_adp_type
_atom_site_occupancy
_atom_site_site_symmetry_order
_atom_site_calc_flag
F1 F 0.64026(17) 0.4344(4) 0.0758(2) 0.0395(5) Uani 1 1 d
F2 F 0.57796(17) 0.0999(4) 0.2123(2) 0.0426(6) Uani 1 1 d
F3 F 0.73241(18) -0.2683(4) 0.3985(2) 0.0411(5) Uani 1 1 d
F4 F 1.00818(15) 0.0301(3) 0.3041(2) 0.0319(5) Uani 1 1 d
F5 F 0.85335(16) 0.3933(4) 0.1196(2) 0.0366(5) Uani 1 1 d
N1 N 0.9431(2) -0.3411(5) 0.4410(3) 0.0308(6) Uani 1 1 d
C1 C 0.7161(3) 0.2514(6) 0.1676(4) 0.0283(7) Uani 1 1 d
C2 C 0.6843(3) 0.0832(6) 0.2373(4) 0.0288(7) Uani 1 1 d
C3 C 0.7636(3) -0.1032(6) 0.3311(3) 0.0283(7) Uani 1 1 d
C4 C 0.8755(3) -0.1248(5) 0.3611(3) 0.0246(6) Uani 1 1 d
C5 C 0.9043(3) 0.0473(6) 0.2872(3) 0.0243(6) Uani 1 1 d
C6 C 0.8252(3) 0.2329(6) 0.1915(3) 0.0266(7) Uani 1 1 d

loop_
_atom_site_aniso_label
_atom_site_aniso_U_11
_atom_site_aniso_U_22
_atom_site_aniso_U_33
_atom_site_aniso_U_23
_atom_site_aniso_U_13
_atom_site_aniso_U_12
F1 0.0352(10) 0.0390(12) 0.0314(9) 0.0039(9) 0.0134(8) 0.0058(10)
F2 0.0283(11) 0.0603(15) 0.0403(11) -0.0010(11) 0.0214(9) -0.0005(10)
F3 0.0407(11) 0.0460(12) 0.0396(11) 0.0049(9) 0.0260(10) -0.0114(10)
F4 0.0255(9) 0.0459(12) 0.0249(8) 0.0035(8) 0.0157(8) 0.0000(8)
F5 0.0360(10) 0.0405(11) 0.0255(8) 0.0103(9) 0.0146(8) -0.0046(9)
N1 0.0369(15) 0.0244(14) 0.0291(13) -0.0005(11) 0.0189(11) -0.0011(11)
C1 0.0299(16) 0.0260(17) 0.0191(14) -0.0037(12) 0.0097(13) 0.0000(13)
C2 0.0255(17) 0.0364(18) 0.0231(13) -0.0078(13) 0.0140(13) -0.0052(15)
C3 0.0329(16) 0.0305(17) 0.0219(13) -0.0032(14) 0.0168(13) -0.0098(15)
C4 0.0277(15) 0.0226(16) 0.0175(12) -0.0044(12) 0.0106(11) -0.0050(12)
C5 0.0229(15) 0.0294(17) 0.0175(12) -0.0053(11) 0.0106(12) -0.0064(13)
C6 0.0292(16) 0.0262(16) 0.0171(14) -0.0016(12) 0.0102(13) -0.0079(13)

loop_
_atom_type_symbol
_atom_type_description
_atom_type_scat_dispersion_real
_atom_type_scat_dispersion_imag
_atom_type_scat_source
C C 0.0033 0.0016 'International Tables Vol C Tables 4.2.6.8 and 6.1.1.4'
N N 0.0061 0.0033 'International Tables Vol C Tables 4.2.6.8 and 6.1.1.4'
F F 0.0171 0.0103 'International Tables Vol C Tables 4.2.6.8 and 6.1.1.4'

loop_
_geom_angle_atom_site_label_1
_geom_angle_atom_site_label_2
_geom_angle_atom_site_label_3
_geom_angle
_geom_angle_site_symmetry_1
N1 N1 C4 122.38(16) 2_756
F1 C1 C6 119.7(3) .
F1 C1 C2 119.9(3) .
C6 C1 C2 120.4(3) .
F2 C2 C3 120.8(3) .
F2 C2 C1 120.3(3) .
C3 C2 C1 118.8(3) .
F3 C3 C2 118.9(3) .
F3 C3 C4 118.8(3) .
C2 C3 C4 122.3(3) .
C3 C4 C5 117.3(3) .
C3 C4 N1 117.3(3) .
C5 C4 N1 124.6(3) .
F4 C5 C6 118.8(3) .
F4 C5 C4 120.3(3) .
C6 C5 C4 120.9(3) .
F5 C6 C5 120.0(3) .
F5 C6 C1 119.8(3) .
C5 C6 C1 120.2(3) .

loop_
_geom_bond_atom_site_label_1
_geom_bond_atom_site_label_2
_geom_bond_distance
_geom_bond_site_symmetry_2
F1 C1 1.341(4) .
F2 C2 1.333(3) .
F3 C3 1.346(3) .
F4 C5 1.340(3) .
F5 C6 1.334(3) .
N1 N1 1.263(5) 2_756
N1 C4 1.431(4) .
C1 C6 1.377(4) .
C1 C2 1.379(5) .
C2 C3 1.378(5) .
C3 C4 1.388(4) .
C4 C5 1.397(4) .
C5 C6 1.377(4) .

loop_
_geom_torsion_atom_site_label_1
_geom_torsion_atom_site_label_2
_geom_torsion_atom_site_label_3
_geom_torsion_atom_site_label_4
_geom_torsion
_geom_torsion_site_symmetry_1
F1 C1 C2 F2 0.8(4) .
C6 C1 C2 F2 -179.2(3) .
F1 C1 C2 C3 180.0(3) .
C6 C1 C2 C3 0.0(4) .
F2 C2 C3 F3 -0.4(4) .
C1 C2 C3 F3 -179.6(3) .
F2 C2 C3 C4 -179.3(3) .
C1 C2 C3 C4 1.5(4) .
F3 C3 C4 C5 179.0(2) .
C2 C3 C4 C5 -2.1(4) .
F3 C3 C4 N1 8.9(4) .
C2 C3 C4 N1 -172.2(3) .
N1 N1 C4 C3 -137.1(4) 2_756
N1 N1 C4 C5 53.6(5) 2_756
C3 C4 C5 F4 -176.7(2) .
N1 C4 C5 F4 -7.4(4) .
C3 C4 C5 C6 1.3(4) .
N1 C4 C5 C6 170.6(3) .
F4 C5 C6 F5 -0.9(4) .
C4 C5 C6 F5 -178.9(3) .
F4 C5 C6 C1 178.1(2) .
C4 C5 C6 C1 0.1(4) .
F1 C1 C6 F5 -1.7(4) .
C2 C1 C6 F5 178.2(3) .
F1 C1 C6 C5 179.2(3) .
C2 C1 C6 C5 -0.8(4) .
